data_9004597
loop_
_publ_author_name
'Rakovan, J. F.'
'Hughes, J. M.'

_publ_section_title
;
 Strontium in the apatite structure: Strontian fluorapatite and belovite-(Ce)
;
_journal_name_full 'The Canadian Mineralogist'
_journal_page_first 839
_journal_page_last 845
_journal_paper_doi 10.2113/gscanmin.38.4.839
_journal_volume 38
_journal_year 2000
_chemical_formula_sum 'Ce1.833 Cl0.021 F2 Na2 O24 P6 Sr6'
_chemical_name_mineral Belovite-(Ce)
_space_group_IT_number 147
_symmetry_space_group_name_Hall '-P 3'
_symmetry_space_group_name_H-M 'P -3'
_cell_angle_alpha 90
_cell_angle_beta 90
_cell_angle_gamma 120
_cell_length_a 9.659
_cell_length_b 9.659
_cell_length_c 7.182
_cell_formula_units_Z 1
_cell_volume 580.284
_database_code_amcsd 0005690
_exptl_crystal_density_diffrn 4.113
_cod_original_formula_sum 'Ce1.833 Na2 Sr6 P6 O24 F2 Cl.021'
_cod_database_code 9004597

loop_
_space_group_symop_operation_xyz
x,y,z
y,-x+y,-z
-x+y,-x,z
-x,-y,-z
-y,x-y,z
x-y,x,-z

loop_
_atom_site_aniso_label
_atom_site_aniso_U_11
_atom_site_aniso_U_22
_atom_site_aniso_U_33
_atom_site_aniso_U_12
_atom_site_aniso_U_13
_atom_site_aniso_U_23
Ce 0.00922 0.00922 0.01069 0.00461 0.00000 0.00000
Na 0.01241 0.01241 0.00836 0.00620 0.00000 0.00000
Sr 0.01613 0.01166 0.01142 0.00603 0.00027 -0.00117
P 0.01149 0.00993 0.00967 0.00620 -0.00030 -0.00076
O(1) 0.01063 0.02588 0.01568 0.00868 0.00152 0.00167
O(2) 0.01489 0.01241 0.02613 0.00549 -0.00061 0.00274
O(3) 0.02198 0.01950 0.01359 0.00762 0.00624 0.00320
O(4) 0.04147 0.01737 0.01777 0.01418 0.01491 0.00639
F 0.01843 0.01843 0.08362 0.00461 0.00000 0.00000

loop_
_atom_site_label
_atom_site_fract_x
_atom_site_fract_y
_atom_site_fract_z
_atom_site_occupancy
_atom_site_U_iso_or_equiv
Ce 0.33333 0.66667 0.48227 0.91670 0.00971
Na 0.33333 0.66667 0.98810 1.50200 0.01115
Sr 0.23726 -0.01866 0.75818 1.01200 0.01349
P 0.59700 -0.37300 0.25340 1.00000 0.01001
O(1) 0.15010 -0.34150 0.72990 1.00000 0.01773
O(2) 0.87640 0.41570 0.77560 1.00000 0.01836
O(3) 0.72740 0.09810 0.56560 1.00000 0.01976
O(4) 0.31320 0.25580 0.90180 1.00000 0.02584
F 0.00000 0.00000 0.28900 1.00000 0.04053
Cl 0.00000 0.00000 0.50000 0.02100 0.03394

loop_
_cod_related_entry_id
_cod_related_entry_database
_cod_related_entry_code
1 AMCSD 0005690
